data_7016775
loop_
_publ_author_name
'Nemec, Ivan'
'Herchel, Radovan'
'Bo\<ca, Roman'
'Tr\'avn\'i\<cek, Zden\<ek'
'Svoboda, Ingrid'
'Fuess, Hartmut'
'Linert, Wolfgang'

_publ_section_title
;
 Tuning of spin crossover behaviour in iron(iii) complexes involving
 pentadentate Schiff bases and pseudohalides.
;
_journal_issue 39
_journal_name_full 'Dalton transactions (Cambridge, England : 2003)'
_journal_page_first 10090
_journal_page_last 10099
_journal_paper_doi 10.1039/c1dt10696a
_journal_volume 40
_journal_year 2011
_chemical_formula_moiety 'C21 H25 Fe1 N6 O4'
_chemical_formula_sum 'C21 H25 Fe N6 O4'
_chemical_formula_weight 481.12
_chemical_name_systematic
;
azido-(N,N'-bis(2-oxy-3-methoxy-benzylidene)
-1,6-diamino-4-azahexane)-iron(iii)
;
_space_group_IT_number 2
_symmetry_cell_setting triclinic
_symmetry_space_group_name_Hall '-P 1'
_symmetry_space_group_name_H-M 'P -1'
_atom_sites_solution_hydrogens geom
_atom_sites_solution_primary direct
_atom_sites_solution_secondary difmap
_audit_creation_method SHELXL-97
_cell_angle_alpha 75.491(6)
_cell_angle_beta 79.984(6)
_cell_angle_gamma 71.213(6)
_cell_formula_units_Z 2
_cell_length_a 8.8783(6)
_cell_length_b 11.4031(7)
_cell_length_c 11.7377(8)
_cell_measurement_reflns_used 2872
_cell_measurement_temperature 298(2)
_cell_measurement_theta_max 27.82
_cell_measurement_theta_min 2.63
_cell_volume 1083.49(13)
_computing_cell_refinement 'CrysAlis RED, Oxford Diffraction Ltd.'
_computing_data_collection 'CrysAlis CCD, Oxford Diffraction Ltd.'
_computing_data_reduction 'CrysAlis RED, Oxford Diffraction Ltd.'
_computing_molecular_graphics 'MERCURY (Macrae et al., 2006)'
_computing_publication_material ' enCIFer (Allen et al., 2004)'
_computing_structure_refinement 'SHELXL97 (Sheldrick, 2008)'
_computing_structure_solution 'SHELXS97 (Sheldrick, 2008)'
_diffrn_ambient_temperature 298(2)
_diffrn_detector_area_resol_mean 8.4012
_diffrn_measured_fraction_theta_full 0.997
_diffrn_measured_fraction_theta_max 0.997
_diffrn_measurement_device_type 'Goniometer KM4/Xcalibur detector: Sapphire2 (large Be window)'
_diffrn_measurement_method
;
Rotation method data acquisition using omega and phi scans
;
_diffrn_radiation_monochromator graphite
_diffrn_radiation_source 'fine-focus sealed tube'
_diffrn_radiation_type MoK\a
_diffrn_radiation_wavelength 0.71073
_diffrn_reflns_av_R_equivalents 0.0262
_diffrn_reflns_av_sigmaI/netI 0.0917
_diffrn_reflns_limit_h_max 11
_diffrn_reflns_limit_h_min -11
_diffrn_reflns_limit_k_max 14
_diffrn_reflns_limit_k_min -14
_diffrn_reflns_limit_l_max 14
_diffrn_reflns_limit_l_min -14
_diffrn_reflns_number 7707
_diffrn_reflns_theta_full 26.50
_diffrn_reflns_theta_max 26.50
_diffrn_reflns_theta_min 2.63
_exptl_absorpt_coefficient_mu 0.737
_exptl_absorpt_correction_T_max 1.000
_exptl_absorpt_correction_T_min 0.834
_exptl_absorpt_correction_type multi-scan
_exptl_absorpt_process_details
;
CrysAlis RED, Oxford Diffraction Ltd.,
Version 1.171.33.5 (release 18-04-2008 CrysAlis171 .NET)
(compiled Apr 18 2008,18:17:43)
Empirical absorption correction using spherical harmonics,
implemented in SCALE3 ABSPACK scaling algorithm
;
_exptl_crystal_colour brown
_exptl_crystal_density_diffrn 1.475
_exptl_crystal_density_method 'not measured'
_exptl_crystal_description prism
_exptl_crystal_F_000 502
_exptl_crystal_size_max 0.25
_exptl_crystal_size_mid 0.2
_exptl_crystal_size_min 0.18
_refine_diff_density_max 0.261
_refine_diff_density_min -0.292
_refine_diff_density_rms 0.053
_refine_ls_extinction_method none
_refine_ls_goodness_of_fit_ref 0.814
_refine_ls_hydrogen_treatment constr
_refine_ls_matrix_type full
_refine_ls_number_parameters 292
_refine_ls_number_reflns 4469
_refine_ls_number_restraints 0
_refine_ls_restrained_S_all 0.814
_refine_ls_R_factor_all 0.0908
_refine_ls_R_factor_gt 0.0394
_refine_ls_shift/su_max 0.000
_refine_ls_shift/su_mean 0.000
_refine_ls_structure_factor_coef Fsqd
_refine_ls_weighting_details 'calc w=1/[\s^2^(Fo^2^)+(0.0334P)^2^+0.0000P] where P=(Fo^2^+2Fc^2^)/3'
_refine_ls_weighting_scheme calc
_refine_ls_wR_factor_gt 0.0667
_refine_ls_wR_factor_ref 0.0744
_reflns_number_gt 2591
_reflns_number_total 4469
_reflns_threshold_expression >2sigma(I)
_cod_data_source_file c1dt10696a.txt
_cod_data_source_block in92m
_cod_original_cell_volume 1083.49(12)
_cod_original_sg_symbol_H-M P-1
_cod_original_formula_sum 'C21 H25 Fe1 N6 O4'
_cod_database_code 7016775

loop_
_symmetry_equiv_pos_as_xyz
'x, y, z'
'-x, -y, -z'

loop_
_atom_site_label
_atom_site_type_symbol
_atom_site_fract_x
_atom_site_fract_y
_atom_site_fract_z
_atom_site_U_iso_or_equiv
_atom_site_adp_type
_atom_site_occupancy
_atom_site_symmetry_multiplicity
_atom_site_calc_flag
_atom_site_refinement_flags
Fe1 Fe 0.35612(5) 0.25841(3) 0.69325(3) 0.03268(12) Uani 1 1 d .
O1 O 0.5035(2) 0.30068(15) 0.76598(14) 0.0390(5) Uani 1 1 d .
O2 O 0.18706(19) 0.41062(14) 0.72220(14) 0.0370(4) Uani 1 1 d .
O3 O 0.6867(2) 0.41701(18) 0.81134(16) 0.0577(6) Uani 1 1 d .
O4 O 0.0585(2) 0.58500(16) 0.85246(16) 0.0425(5) Uani 1 1 d .
N1 N 0.2845(2) 0.15948(18) 0.85831(19) 0.0357(5) Uani 1 1 d .
N2 N 0.1953(2) 0.16978(18) 0.6435(2) 0.0408(6) Uani 1 1 d .
H1 H 0.0986 0.2295 0.6359 0.049 Uiso 1 1 calc R
N3 N 0.3618(2) 0.35153(19) 0.51620(18) 0.0342(5) Uani 1 1 d .
N4 N 0.5365(3) 0.09962(19) 0.65609(19) 0.0409(6) Uani 1 1 d .
N5 N 0.6601(3) 0.0596(2) 0.7003(2) 0.0423(6) Uani 1 1 d .
N6 N 0.7801(3) 0.0184(2) 0.7412(3) 0.0685(8) Uani 1 1 d .
C1 C 0.5269(3) 0.2808(2) 0.8770(2) 0.0331(6) Uani 1 1 d .
C2 C 0.6265(3) 0.3422(2) 0.9063(2) 0.0391(7) Uani 1 1 d .
C3 C 0.6541(3) 0.3269(3) 1.0216(3) 0.0461(7) Uani 1 1 d .
H3 H 0.7159 0.3708 1.0394 0.055 Uiso 1 1 calc R
C4 C 0.5900(3) 0.2464(3) 1.1113(2) 0.0491(8) Uani 1 1 d .
H4 H 0.6117 0.2343 1.1888 0.059 Uiso 1 1 calc R
C5 C 0.4958(3) 0.1854(2) 1.0863(2) 0.0432(7) Uani 1 1 d .
H5 H 0.4537 0.1313 1.1472 0.052 Uiso 1 1 calc R
C6 C 0.4603(3) 0.2021(2) 0.9703(2) 0.0323(6) Uani 1 1 d .
C7 C 0.3452(3) 0.1442(2) 0.9543(2) 0.0372(7) Uani 1 1 d .
H7 H 0.3116 0.0904 1.0203 0.045 Uiso 1 1 calc R
C8 C 0.1540(3) 0.1054(3) 0.8590(3) 0.0514(8) Uani 1 1 d .
H8A H 0.0513 0.1679 0.8698 0.062 Uiso 1 1 calc R
H8B H 0.1597 0.0325 0.9237 0.062 Uiso 1 1 calc R
C9 C 0.1713(3) 0.0665(3) 0.7426(3) 0.0503(8) Uani 1 1 d .
H9A H 0.2619 -0.0086 0.7401 0.060 Uiso 1 1 calc R
H9B H 0.0760 0.0460 0.7352 0.060 Uiso 1 1 calc R
C10 C 0.2434(4) 0.1232(3) 0.5316(3) 0.0522(8) Uani 1 1 d .
H10A H 0.1618 0.0892 0.5191 0.063 Uiso 1 1 calc R
H10B H 0.3420 0.0543 0.5397 0.063 Uiso 1 1 calc R
C11 C 0.2679(4) 0.2230(3) 0.4236(3) 0.0541(8) Uani 1 1 d .
H11A H 0.1696 0.2922 0.4163 0.065 Uiso 1 1 calc R
H11B H 0.2881 0.1866 0.3541 0.065 Uiso 1 1 calc R
C12 C 0.4034(3) 0.2766(2) 0.4242(2) 0.0455(7) Uani 1 1 d .
H12A H 0.5009 0.2081 0.4396 0.055 Uiso 1 1 calc R
H12B H 0.4215 0.3296 0.3476 0.055 Uiso 1 1 calc R
C13 C 0.3207(3) 0.4726(2) 0.4814(2) 0.0385(7) Uani 1 1 d .
H13 H 0.3392 0.5043 0.4008 0.046 Uiso 1 1 calc R
C14 C 0.2488(3) 0.5638(2) 0.5551(2) 0.0326(6) Uani 1 1 d .
C15 C 0.2308(3) 0.6923(3) 0.5030(3) 0.0460(7) Uani 1 1 d .
H15 H 0.2684 0.7152 0.4241 0.055 Uiso 1 1 calc R
C16 C 0.1590(3) 0.7835(3) 0.5672(3) 0.0512(8) Uani 1 1 d .
H16 H 0.1493 0.8680 0.5325 0.061 Uiso 1 1 calc R
C17 C 0.1002(3) 0.7500(2) 0.6848(3) 0.0446(7) Uani 1 1 d .
H17 H 0.0515 0.8128 0.7282 0.053 Uiso 1 1 calc R
C18 C 0.1129(3) 0.6259(2) 0.7378(2) 0.0345(6) Uani 1 1 d .
C19 C 0.1857(3) 0.5284(2) 0.6725(2) 0.0330(6) Uani 1 1 d .
C20 C 0.7919(4) 0.4781(3) 0.8322(3) 0.0670(10) Uani 1 1 d .
H20A H 0.8287 0.5249 0.7585 0.101 Uiso 1 1 calc R
H20B H 0.8818 0.4158 0.8682 0.101 Uiso 1 1 calc R
H20C H 0.7368 0.5351 0.8840 0.101 Uiso 1 1 calc R
C21 C -0.0502(3) 0.6784(3) 0.9114(2) 0.0516(8) Uani 1 1 d .
H21A H -0.0897 0.6380 0.9874 0.077 Uiso 1 1 calc R
H21B H -0.1380 0.7250 0.8650 0.077 Uiso 1 1 calc R
H21C H 0.0037 0.7353 0.9214 0.077 Uiso 1 1 calc R

loop_
_atom_site_aniso_label
_atom_site_aniso_U_11
_atom_site_aniso_U_22
_atom_site_aniso_U_33
_atom_site_aniso_U_23
_atom_site_aniso_U_13
_atom_site_aniso_U_12
Fe1 0.0353(2) 0.0300(2) 0.0353(2) -0.00956(17) -0.00483(17) -0.01029(17)
O1 0.0482(12) 0.0489(11) 0.0287(11) -0.0050(9) -0.0077(9) -0.0264(9)
O2 0.0438(12) 0.0236(10) 0.0401(11) -0.0085(9) 0.0059(9) -0.0088(8)
O3 0.0751(15) 0.0734(14) 0.0446(13) 0.0044(11) -0.0200(11) -0.0542(12)
O4 0.0441(12) 0.0377(11) 0.0436(12) -0.0188(9) 0.0040(9) -0.0055(9)
N1 0.0363(14) 0.0293(12) 0.0428(14) -0.0087(11) -0.0026(11) -0.0111(10)
N2 0.0370(14) 0.0267(12) 0.0605(17) -0.0124(12) -0.0122(12) -0.0056(10)
N3 0.0335(13) 0.0350(13) 0.0346(13) -0.0132(11) -0.0060(10) -0.0049(10)
N4 0.0370(14) 0.0370(13) 0.0488(16) -0.0145(12) -0.0078(12) -0.0051(11)
N5 0.0391(16) 0.0324(13) 0.0506(16) -0.0078(12) 0.0026(13) -0.0081(12)
N6 0.0442(18) 0.0586(17) 0.094(2) -0.0072(16) -0.0244(16) -0.0005(14)
C1 0.0336(16) 0.0325(15) 0.0327(16) -0.0067(13) -0.0056(13) -0.0078(12)
C2 0.0426(18) 0.0422(17) 0.0344(17) -0.0034(14) -0.0088(14) -0.0159(14)
C3 0.0483(19) 0.0520(18) 0.0431(19) -0.0097(15) -0.0161(15) -0.0158(15)
C4 0.051(2) 0.060(2) 0.0325(17) -0.0062(16) -0.0140(15) -0.0088(16)
C5 0.050(2) 0.0420(17) 0.0315(17) 0.0018(14) -0.0012(14) -0.0133(14)
C6 0.0348(16) 0.0262(14) 0.0315(16) -0.0046(12) -0.0036(13) -0.0041(12)
C7 0.0379(17) 0.0258(14) 0.0391(17) -0.0041(13) 0.0087(14) -0.0058(12)
C8 0.0476(19) 0.0505(19) 0.061(2) -0.0132(17) 0.0054(16) -0.0262(15)
C9 0.047(2) 0.0424(17) 0.070(2) -0.0107(17) -0.0116(16) -0.0217(15)
C10 0.058(2) 0.0412(17) 0.067(2) -0.0229(17) -0.0219(17) -0.0115(15)
C11 0.070(2) 0.0495(19) 0.052(2) -0.0239(16) -0.0205(17) -0.0120(16)
C12 0.055(2) 0.0433(17) 0.0358(17) -0.0165(14) -0.0088(14) -0.0033(15)
C13 0.0390(17) 0.0418(17) 0.0343(17) -0.0059(14) -0.0028(13) -0.0132(14)
C14 0.0346(16) 0.0291(14) 0.0354(16) -0.0067(13) -0.0023(13) -0.0116(12)
C15 0.0471(19) 0.0392(17) 0.052(2) -0.0035(15) -0.0026(15) -0.0184(14)
C16 0.055(2) 0.0254(15) 0.071(2) -0.0033(16) -0.0039(17) -0.0156(14)
C17 0.0421(18) 0.0344(16) 0.061(2) -0.0200(15) -0.0025(15) -0.0096(13)
C18 0.0300(16) 0.0301(15) 0.0457(18) -0.0115(14) -0.0062(13) -0.0082(12)
C19 0.0281(15) 0.0280(14) 0.0441(17) -0.0080(13) -0.0060(13) -0.0082(12)
C20 0.073(2) 0.069(2) 0.073(2) 0.0108(19) -0.0289(19) -0.0485(19)
C21 0.0411(18) 0.0565(19) 0.057(2) -0.0304(17) -0.0065(15) 0.0004(15)

loop_
_atom_type_symbol
_atom_type_description
_atom_type_scat_dispersion_real
_atom_type_scat_dispersion_imag
_atom_type_scat_source
C C 0.0030 0.0020 'International Tables Vol C Tables 4.2.6.8 and 6.1.1.4'
H H 0.0000 0.0000 'International Tables Vol C Tables 4.2.6.8 and 6.1.1.4'
Fe Fe 0.3460 0.8440 'International Tables Vol C Tables 4.2.6.8 and 6.1.1.4'
N N 0.0060 0.0030 'International Tables Vol C Tables 4.2.6.8 and 6.1.1.4'
O O 0.0110 0.0060 'International Tables Vol C Tables 4.2.6.8 and 6.1.1.4'

loop_
_geom_angle_atom_site_label_1
_geom_angle_atom_site_label_2
_geom_angle_atom_site_label_3
_geom_angle
O1 Fe1 O2 91.10(7)
O1 Fe1 N4 89.51(8)
O2 Fe1 N4 177.95(8)
O1 Fe1 N3 107.94(7)
O2 Fe1 N3 85.66(7)
N4 Fe1 N3 92.29(8)
O1 Fe1 N1 89.38(8)
O2 Fe1 N1 89.33(7)
N4 Fe1 N1 92.63(8)
N3 Fe1 N1 162.03(8)
O1 Fe1 N2 166.52(7)
O2 Fe1 N2 95.17(7)
N4 Fe1 N2 84.64(8)
N3 Fe1 N2 84.48(8)
N1 Fe1 N2 78.79(8)
C1 O1 Fe1 131.15(16)
C19 O2 Fe1 125.73(16)
C2 O3 C20 117.6(2)
C18 O4 C21 116.8(2)
C7 N1 C8 120.2(2)
C7 N1 Fe1 124.85(18)
C8 N1 Fe1 114.99(17)
C9 N2 C10 110.1(2)
C9 N2 Fe1 108.47(15)
C10 N2 Fe1 117.00(16)
C9 N2 H1 106.9
C10 N2 H1 106.9
Fe1 N2 H1 106.9
C13 N3 C12 116.9(2)
C13 N3 Fe1 123.95(19)
C12 N3 Fe1 119.00(16)
N5 N4 Fe1 123.00(17)
N6 N5 N4 178.1(3)
O1 C1 C6 124.5(2)
O1 C1 C2 118.3(2)
C6 C1 C2 117.3(2)
O3 C2 C3 124.8(2)
O3 C2 C1 114.0(2)
C3 C2 C1 121.2(3)
C2 C3 C4 120.2(3)
C2 C3 H3 119.9
C4 C3 H3 119.9
C5 C4 C3 120.2(3)
C5 C4 H4 119.9
C3 C4 H4 119.9
C4 C5 C6 121.3(2)
C4 C5 H5 119.4
C6 C5 H5 119.4
C5 C6 C1 119.8(2)
C5 C6 C7 117.1(2)
C1 C6 C7 122.8(2)
N1 C7 C6 126.5(2)
N1 C7 H7 116.7
C6 C7 H7 116.7
N1 C8 C9 108.5(2)
N1 C8 H8A 110.0
C9 C8 H8A 110.0
N1 C8 H8B 110.0
C9 C8 H8B 110.0
H8A C8 H8B 108.4
N2 C9 C8 110.3(2)
N2 C9 H9A 109.6
C8 C9 H9A 109.6
N2 C9 H9B 109.6
C8 C9 H9B 109.6
H9A C9 H9B 108.1
N2 C10 C11 114.3(2)
N2 C10 H10A 108.7
C11 C10 H10A 108.7
N2 C10 H10B 108.7
C11 C10 H10B 108.7
H10A C10 H10B 107.6
C10 C11 C12 115.2(2)
C10 C11 H11A 108.5
C12 C11 H11A 108.5
C10 C11 H11B 108.5
C12 C11 H11B 108.5
H11A C11 H11B 107.5
N3 C12 C11 109.3(2)
N3 C12 H12A 109.8
C11 C12 H12A 109.8
N3 C12 H12B 109.8
C11 C12 H12B 109.8
H12A C12 H12B 108.3
N3 C13 C14 126.3(2)
N3 C13 H13 116.9
C14 C13 H13 116.9
C19 C14 C15 120.3(2)
C19 C14 C13 121.6(2)
C15 C14 C13 117.8(2)
C16 C15 C14 120.6(3)
C16 C15 H15 119.7
C14 C15 H15 119.7
C15 C16 C17 120.0(2)
C15 C16 H16 120.0
C17 C16 H16 120.0
C18 C17 C16 121.0(3)
C18 C17 H17 119.5
C16 C17 H17 119.5
O4 C18 C17 124.8(3)
O4 C18 C19 114.9(2)
C17 C18 C19 120.3(3)
O2 C19 C14 122.7(2)
O2 C19 C18 119.6(2)
C14 C19 C18 117.6(2)
O3 C20 H20A 109.5
O3 C20 H20B 109.5
H20A C20 H20B 109.5
O3 C20 H20C 109.5
H20A C20 H20C 109.5
H20B C20 H20C 109.5
O4 C21 H21A 109.5
O4 C21 H21B 109.5
H21A C21 H21B 109.5
O4 C21 H21C 109.5
H21A C21 H21C 109.5
H21B C21 H21C 109.5

loop_
_geom_bond_atom_site_label_1
_geom_bond_atom_site_label_2
_geom_bond_distance
Fe1 O1 1.9170(16)
Fe1 O2 1.9548(16)
Fe1 N4 2.078(2)
Fe1 N3 2.084(2)
Fe1 N1 2.090(2)
Fe1 N2 2.217(2)
O1 C1 1.307(3)
O2 C19 1.320(3)
O3 C2 1.366(3)
O3 C20 1.415(3)
O4 C18 1.366(3)
O4 C21 1.421(3)
N1 C7 1.282(3)
N1 C8 1.475(3)
N2 C9 1.474(3)
N2 C10 1.483(3)
N2 H1 0.9100
N3 C13 1.285(3)
N3 C12 1.467(3)
N4 N5 1.200(3)
N5 N6 1.153(3)
C1 C6 1.407(3)
C1 C2 1.419(3)
C2 C3 1.375(3)
C3 C4 1.384(4)
C3 H3 0.9300
C4 C5 1.354(3)
C4 H4 0.9300
C5 C6 1.404(3)
C5 H5 0.9300
C6 C7 1.442(3)
C7 H7 0.9300
C8 C9 1.508(4)
C8 H8A 0.9700
C8 H8B 0.9700
C9 H9A 0.9700
C9 H9B 0.9700
C10 C11 1.514(4)
C10 H10A 0.9700
C10 H10B 0.9700
C11 C12 1.516(4)
C11 H11A 0.9700
C11 H11B 0.9700
C12 H12A 0.9700
C12 H12B 0.9700
C13 C14 1.438(3)
C13 H13 0.9300
C14 C19 1.406(3)
C14 C15 1.407(3)
C15 C16 1.361(4)
C15 H15 0.9300
C16 C17 1.392(4)
C16 H16 0.9300
C17 C18 1.373(3)
C17 H17 0.9300
C18 C19 1.425(3)
C20 H20A 0.9600
C20 H20B 0.9600
C20 H20C 0.9600
C21 H21A 0.9600
C21 H21B 0.9600
C21 H21C 0.9600
